data_4132247
loop_
_publ_author_name
'Gu, Nina X.'
'Oyala, Paul H.'
'Peters, Jonas C.'

_publ_section_title
;
 An S = <sup>1</sup>/<sub>2</sub> Iron Complex Featuring N<sub>2</sub>,
 Thiolate, and Hydride Ligands: Reductive Elimination of H<sub>2</sub> and
 Relevant Thermochemical Fe-H Parameters.
;
_journal_issue 20
_journal_name_full 'Journal of the American Chemical Society'
_journal_page_first 6374
_journal_page_last 6382
_journal_paper_doi 10.1021/jacs.8b02603
_journal_volume 140
_journal_year 2018
_chemical_formula_moiety 'C36 H44 Fe N2 P2 S Si, C16 H32 Na O8, 0.45(C4 H8 O1), 0.55(C5 H12)'
_chemical_formula_sum 'C56.55 H86.19 Fe N2 Na O8.45 P2 S Si'
_chemical_formula_weight 1130.20
_space_group_crystal_system monoclinic
_space_group_IT_number 14
_space_group_name_Hall '-P 2ybc'
_space_group_name_H-M_alt 'P 1 21/c 1'
_atom_sites_solution_hydrogens geom
_audit_creation_date 2017-06-02
_audit_creation_method
;
Olex2 1.2
(compiled 2017.03.28 svn.r3405 for OlexSys, GUI svn.r5337)
;
_cell_angle_alpha 90
_cell_angle_beta 109.234(4)
_cell_angle_gamma 90
_cell_formula_units_Z 4
_cell_length_a 14.4040(17)
_cell_length_b 20.067(2)
_cell_length_c 21.317(3)
_cell_measurement_reflns_used 9001
_cell_measurement_temperature 100(2)
_cell_measurement_theta_max 25.94
_cell_measurement_theta_min 2.260
_cell_volume 5817.6(12)
_computing_cell_refinement 'SAINT V8.38A (?, 2016)'
_computing_data_reduction 'SAINT V8.38A (?, 2016)'
_computing_molecular_graphics 'Olex2 (Dolomanov et al., 2009)'
_computing_publication_material 'Olex2 (Dolomanov et al., 2009)'
_computing_structure_refinement 'XL (Sheldrick, 2008)'
_diffrn_ambient_temperature 99.98
_diffrn_measured_fraction_theta_full 0.997
_diffrn_measured_fraction_theta_max 0.997
_diffrn_measurement_device_type 'Bruker APEX-II CCD'
_diffrn_measurement_method '\f and \w scans'
_diffrn_radiation_type MoK\a
_diffrn_radiation_wavelength 0.71073
_diffrn_reflns_av_R_equivalents 0.0652
_diffrn_reflns_av_unetI/netI 0.0418
_diffrn_reflns_Laue_measured_fraction_full 0.997
_diffrn_reflns_Laue_measured_fraction_max 0.997
_diffrn_reflns_limit_h_max 16
_diffrn_reflns_limit_h_min -17
_diffrn_reflns_limit_k_max 23
_diffrn_reflns_limit_k_min -23
_diffrn_reflns_limit_l_max 25
_diffrn_reflns_limit_l_min -25
_diffrn_reflns_number 79498
_diffrn_reflns_point_group_measured_fraction_full 0.997
_diffrn_reflns_point_group_measured_fraction_max 0.997
_diffrn_reflns_theta_full 25.048
_diffrn_reflns_theta_max 25.048
_diffrn_reflns_theta_min 2.264
_diffrn_standards_number 0
_exptl_absorpt_coefficient_mu 0.432
_exptl_absorpt_correction_T_max 0.7290
_exptl_absorpt_correction_T_min 0.6724
_exptl_absorpt_correction_type multi-scan
_exptl_absorpt_process_details
'SADABS-2016/2 (Bruker,2016/2) was used for absorption correction. wR2(int) was 0.1698 before and 0.0891 after correction. The Ratio of minimum to maximum transmission is 0.9224. The \l/2 correction factor is Not present.'
_exptl_crystal_colour red
_exptl_crystal_colour_primary red
_exptl_crystal_density_diffrn 1.290
_exptl_crystal_description block
_exptl_crystal_F_000 2416
_exptl_crystal_size_max 0.242
_exptl_crystal_size_mid 0.129
_exptl_crystal_size_min 0.12
_refine_diff_density_max 1.087
_refine_diff_density_min -0.394
_refine_diff_density_rms 0.073
_refine_ls_extinction_method none
_refine_ls_goodness_of_fit_ref 1.069
_refine_ls_hydrogen_treatment constr
_refine_ls_matrix_type full
_refine_ls_number_parameters 856
_refine_ls_number_reflns 10269
_refine_ls_number_restraints 582
_refine_ls_restrained_S_all 1.047
_refine_ls_R_factor_all 0.0866
_refine_ls_R_factor_gt 0.0621
_refine_ls_shift/su_max 0.001
_refine_ls_shift/su_mean 0.000
_refine_ls_structure_factor_coef Fsqd
_refine_ls_weighting_details 'w=1/[\s^2^(Fo^2^)+(0.0634P)^2^+13.6687P] where P=(Fo^2^+2Fc^2^)/3'
_refine_ls_weighting_scheme calc
_refine_ls_wR_factor_gt 0.1482
_refine_ls_wR_factor_ref 0.1602
_reflns_Friedel_coverage 0.000
_reflns_number_gt 7954
_reflns_number_total 10269
_reflns_threshold_expression 'I > 2\s(I)'
_cod_data_source_file ja8b02603_si_002.cif
_cod_data_source_block compound9
_cod_original_cell_volume 5817.5(12)
_cod_database_code 4132247
_shelx_shelxl_version_number 2016/6
_shelx_space_group_comment
;
The symmetry employed for this shelxl refinement is uniquely defined
by the following loop, which should always be used as a source of
symmetry information in preference to the above space-group names.
They are only intended as comments.
;
_olex2_refinement_description
;
1. Fixed Uiso
 At 1.2 times of:
  All C(H) groups, All C(H,H) groups
 At 1.5 times of:
  All C(H,H,H) groups
2. Uiso/Uaniso restraints and constraints
C55 \\sim C53 \\sim C56 \\sim C57 \\sim O12 \\sim O11 \\sim O10 \\sim O9 \\sim
C59 \\sim C58 \\sim C60 \\sim C54: within 1.7A with sigma of 0.04 and sigma for
terminal atoms of 0.08
O7 \\sim O5 \\sim O6 \\sim C51 \\sim C52 \\sim O8 \\sim C47 \\sim C45 \\sim C48
\\sim C50 \\sim C46 \\sim C49: within 1.7A with sigma of 0.04 and sigma for
terminal atoms of 0.08
C31 \\sim C33 \\sim C32: within 1.7A with sigma of 0.04 and sigma for terminal
atoms of 0.08
C31 \\sim C33 \\sim C016: within 1.7A with sigma of 0.04 and sigma for terminal
atoms of 0.08
O3 \\sim O1 \\sim O4 \\sim C41 \\sim C38 \\sim C40 \\sim C44 \\sim C43 \\sim
C42: within 1.7A with sigma of 0.04 and sigma for terminal atoms of 0.08
O3 \\sim O1 \\sim O2 \\sim O4 \\sim C41 \\sim C38 \\sim C40 \\sim C37 \\sim C44
\\sim C43 \\sim C42 \\sim C39: within 1.7A with sigma of 0.04 and sigma for
terminal atoms of 0.08
C32 \\sim C31 \\sim C33: within 1.7A with sigma of 0.04 and sigma for terminal
atoms of 0.08
C016 \\sim C31 \\sim C33: within 1.7A with sigma of 0.04 and sigma for terminal
atoms of 0.08
C69 \\sim O13 \\sim C61 \\sim C65 \\sim C62: within 1.7A with sigma of 0.04 and
sigma for terminal atoms of 0.08
C65 \\sim O13 \\sim C61 \\sim C62 \\sim C69: within 1.7A with sigma of 0.04 and
sigma for terminal atoms of 0.08
C65 \\sim C64 \\sim C63 \\sim C62 \\sim C61: within 1.7A with sigma of 0.04 and
sigma for terminal atoms of 0.08
O13 \\sim C69 \\sim C68 \\sim C67 \\sim C66: within 1.7A with sigma of 0.04 and
sigma for terminal atoms of 0.08
3. Rigid body (RIGU) restrains
 C55, C53, C56, C57, O12, O11, O10, O9, C59, C58, C60, C54
 with sigma for 1-2 distances of 0.004 and sigma for 1-3 distances of 0.004
 O7, O5, O6, C51, C52, O8, C47, C45, C48, C50, C46, C49
 with sigma for 1-2 distances of 0.004 and sigma for 1-3 distances of 0.004
 C31, C33, C32
 with sigma for 1-2 distances of 0.004 and sigma for 1-3 distances of 0.004
 C31, C33, C016
 with sigma for 1-2 distances of 0.004 and sigma for 1-3 distances of 0.004
 O3, O1, O4, C41, C38, C40, C44, C43, C42
 with sigma for 1-2 distances of 0.004 and sigma for 1-3 distances of 0.004
 O3, O1, O2, O4, C41, C38, C40, C37, C44, C43, C42, C39
 with sigma for 1-2 distances of 0.004 and sigma for 1-3 distances of 0.004
 C32, C31, C33
 with sigma for 1-2 distances of 0.004 and sigma for 1-3 distances of 0.004
 C016, C31, C33
 with sigma for 1-2 distances of 0.004 and sigma for 1-3 distances of 0.004
 O13, C69, C65, C61, C62
 with sigma for 1-2 distances of 0.004 and sigma for 1-3 distances of 0.004
 C61, C62, C63, C64, C65
 with sigma for 1-2 distances of 0.004 and sigma for 1-3 distances of 0.004
 O13, C69, C68, C67, C66
 with sigma for 1-2 distances of 0.004 and sigma for 1-3 distances of 0.004
4. Others
 Sof(H34A)=Sof(C36)=Sof(H36A)=Sof(H36B)=Sof(H36C)=1-FVAR(1)
 Sof(H34)=Sof(C01Q)=Sof(H01D)=Sof(H01E)=Sof(H01F)=FVAR(1)
 Sof(H22A)=Sof(C24)=Sof(H24A)=Sof(H24B)=Sof(H24C)=1-FVAR(2)
 Sof(H22)=Sof(C8AA)=Sof(H8AA)=Sof(H8AB)=Sof(H8AC)=FVAR(2)
 Sof(H31A)=Sof(C32)=Sof(H32A)=Sof(H32B)=Sof(H32C)=1-FVAR(3)
 Sof(H31)=Sof(C016)=Sof(H01A)=Sof(H01B)=Sof(H01C)=FVAR(3)
 Sof(C55)=Sof(HF)=Sof(HG)=Sof(C53)=Sof(H3AA)=Sof(H4AA)=Sof(C56)=Sof(H5AA)=
 Sof(H6AA)=Sof(C57)=Sof(H7AA)=Sof(H9AA)=Sof(O12)=Sof(O11)=Sof(O10)=Sof(O9)=
 Sof(C59)=Sof(H0BA)=Sof(H1BA)=Sof(C58)=Sof(H2BA)=Sof(H3BA)=Sof(C60)=Sof(H6BA)=
 Sof(H7BA)=Sof(C54)=Sof(H8BA)=Sof(H9BA)=1-FVAR(4)
 Sof(O7)=Sof(O5)=Sof(O6)=Sof(C51)=Sof(HH)=Sof(HI)=Sof(C52)=Sof(HJ)=Sof(HK)=
 Sof(O8)=Sof(C47)=Sof(HN)=Sof(HO)=Sof(C45)=Sof(HP)=Sof(HQ)=Sof(C48)=Sof(HV)=
 Sof(HW)=Sof(C50)=Sof(HX)=Sof(HY)=Sof(C46)=Sof(H1AA)=Sof(H2AA)=Sof(C49)=
 Sof(H4BA)=Sof(H5BA)=FVAR(4)
 Sof(O13)=Sof(C69)=Sof(H2CA)=Sof(H3CA)=Sof(C68)=Sof(H2DA)=Sof(H3DA)=Sof(C67)=
 Sof(H8DA)=Sof(H9DA)=Sof(C66)=Sof(H0EA)=Sof(H1EA)=1-FVAR(5)
 Sof(C61)=Sof(H4CA)=Sof(H5CA)=Sof(H6CA)=Sof(C62)=Sof(H7CA)=Sof(H8CA)=Sof(C65)=
 Sof(H9CA)=Sof(H0DA)=Sof(H1DA)=Sof(C63)=Sof(H4DA)=Sof(H5DA)=Sof(C64)=Sof(H6DA)=
 Sof(H7DA)=FVAR(5)
5.a Ternary CH refined with riding coordinates:
 C19(H19), C31(H31), C31(H31A), C22(H22), C22(H22A), C34(H34), C34(H34A)
5.b Secondary CH2 refined with riding coordinates:
 C41(H,HA), C38(HB,HC), C40(HD,HE), C55(HF,HG), C51(HH,HI), C52(HJ,HK), C37(HL,
 HM), C47(HN,HO), C45(HP,HQ), C44(HR,HS), C43(HT,HU), C48(HV,HW), C50(HX,HY),
 C42(HZ,H0AA), C46(H1AA,H2AA), C53(H3AA,H4AA), C56(H5AA,H6AA), C57(H7AA,H9AA),
 C59(H0BA,H1BA), C58(H2BA,H3BA), C49(H4BA,H5BA), C60(H6BA,H7BA), C54(H8BA,H9BA),
  C39(H0CA,H1CA), C69(H2CA,H3CA), C62(H7CA,H8CA), C68(H2DA,H3DA), C63(H4DA,
 H5DA), C64(H6DA,H7DA), C67(H8DA,H9DA), C66(H0EA,H1EA)
5.c Aromatic/amide H refined with riding coordinates:
 C29(H29), C14(H14), C26(H26), C27(H27), C5(H5), C16(H16), C9(H9), C17(H17),
 C10(H10), C4(H4), C15(H15), C3(H3), C28(H28), C8(H8), C2(H2), C1(H1)
5.d Idealised Me refined as rotating group:
 C33(H33A,H33B,H33C), C20(H20A,H20B,H20C), C21(H21A,H21B,H21C), C016(H01A,H01B,
 H01C), C23(H23A,H23B,H23C), C01Q(H01D,H01E,H01F), C35(H35A,H35B,H35C),
 C8AA(H8AA,H8AB,H8AC), C36(H36A,H36B,H36C), C24(H24A,H24B,H24C), C32(H32A,H32B,
 H32C), C61(H4CA,H5CA,H6CA), C65(H9CA,H0DA,H1DA)
;
_olex2_submission_special_instructions 'No special instructions were received'

loop_
_space_group_symop_operation_xyz
'x, y, z'
'-x, y+1/2, -z+1/2'
'-x, -y, -z'
'x, -y-1/2, z-1/2'

loop_
_atom_site_label
_atom_site_type_symbol
_atom_site_fract_x
_atom_site_fract_y
_atom_site_fract_z
_atom_site_U_iso_or_equiv
_atom_site_adp_type
_atom_site_occupancy
_atom_site_site_symmetry_order
_atom_site_calc_flag
_atom_site_refinement_flags_posn
_atom_site_refinement_flags_adp
_atom_site_refinement_flags_occupancy
_atom_site_disorder_assembly
_atom_site_disorder_group
Fe1 Fe 0.42928(4) 0.49382(2) 0.23470(2) 0.02164(15) Uani 1 1 d . . . . .
P2 P 0.49728(7) 0.48634(4) 0.34447(5) 0.0244(2) Uani 1 1 d . . . . .
P1 P 0.51330(8) 0.48739(5) 0.16394(5) 0.0283(2) Uani 1 1 d . . . . .
S1 S 0.26878(7) 0.46874(5) 0.19399(5) 0.0287(2) Uani 1 1 d . . . . .
Si00 Si 0.45175(7) 0.38229(4) 0.23980(5) 0.0212(2) Uani 1 1 d . . . . .
Na1 Na 0.00753(13) 0.75201(9) 0.11111(10) 0.0545(5) Uani 1 1 d . . . . .
C19 C 0.4095(3) 0.5049(2) 0.39094(19) 0.0351(9) Uani 1 1 d . . . . .
H19 H 0.448489 0.507924 0.439297 0.042 Uiso 1 1 calc R . . . .
N1 N 0.4095(2) 0.58476(19) 0.22957(16) 0.0331(8) Uani 1 1 d . . . . .
C31 C 0.4364(4) 0.5067(2) 0.0760(2) 0.0481(12) Uani 1 1 d . U . . .
H31 H 0.480391 0.514349 0.048902 0.058 Uiso 0.75(5) 1 calc R . P A 1
H31A H 0.485415 0.502583 0.052171 0.058 Uiso 0.25(5) 1 calc R . P A 2
N2 N 0.3980(3) 0.63546(19) 0.22595(18) 0.0410(9) Uani 1 1 d . . . . .
O3 O 0.0743(3) 0.65776(17) 0.07146(19) 0.0636(10) Uani 1 1 d . U . . .
C30 C 0.5537(3) 0.40324(18) 0.15065(18) 0.0261(8) Uani 1 1 d . . . . .
C25 C 0.5245(3) 0.35222(17) 0.18529(17) 0.0240(8) Uani 1 1 d . . . . .
C11 C 0.3288(3) 0.33853(18) 0.20812(19) 0.0289(9) Uani 1 1 d . . . . .
C12 C 0.2476(3) 0.38158(19) 0.18689(19) 0.0301(9) Uani 1 1 d . . . . .
C18 C 0.5331(3) 0.40178(18) 0.37665(19) 0.0287(8) Uani 1 1 d . . . . .
O1 O 0.1462(3) 0.8139(2) 0.1850(3) 0.0898(14) Uani 1 1 d . U . . .
C7 C 0.1511(3) 0.3550(2) 0.1622(2) 0.0381(10) Uani 1 1 d . . . . .
C29 C 0.6032(3) 0.3880(2) 0.1061(2) 0.0348(9) Uani 1 1 d . . . . .
H29 H 0.623769 0.422924 0.083664 0.042 Uiso 1 1 calc R . . . .
C6 C 0.0612(3) 0.3969(2) 0.1409(2) 0.0433(11) Uani 1 1 d . . . . .
O2 O 0.0980(3) 0.6824(2) 0.2061(2) 0.0884(14) Uani 1 1 d . U . . .
O4 O 0.1245(3) 0.7887(2) 0.0552(3) 0.0910(14) Uani 1 1 d . U . . .
C33 C 0.3669(4) 0.4511(3) 0.0461(2) 0.0609(14) Uani 1 1 d . U . . .
H33A H 0.404313 0.410700 0.044479 0.091 Uiso 1 1 calc GR . . . .
H33B H 0.325816 0.463311 0.001021 0.091 Uiso 1 1 calc GR . . . .
H33C H 0.324918 0.442666 0.073333 0.091 Uiso 1 1 calc GR . . . .
C14 C 0.5313(3) 0.28530(18) 0.35008(19) 0.0318(9) Uani 1 1 d . . . . .
H14 H 0.519026 0.250288 0.318398 0.038 Uiso 1 1 calc R . . . .
C26 C 0.5457(3) 0.28635(19) 0.17295(19) 0.0324(9) Uani 1 1 d . . . . .
H26 H 0.527084 0.250998 0.195958 0.039 Uiso 1 1 calc R . . . .
C27 C 0.5933(4) 0.2719(2) 0.1279(2) 0.0432(11) Uani 1 1 d . . . . .
H27 H 0.606184 0.226841 0.119871 0.052 Uiso 1 1 calc R . . . .
C5 C 0.0483(3) 0.4481(2) 0.0951(2) 0.0441(11) Uani 1 1 d . . . . .
H5 H 0.098875 0.458164 0.077114 0.053 Uiso 1 1 calc R . . . .
C13 C 0.5127(3) 0.35147(17) 0.32822(18) 0.0243(8) Uani 1 1 d . . . . .
C20 C 0.3568(4) 0.5708(3) 0.3700(3) 0.0640(16) Uani 1 1 d . . . . .
H20A H 0.405193 0.606782 0.377755 0.096 Uiso 1 1 calc GR . . . .
H20B H 0.313077 0.579020 0.395970 0.096 Uiso 1 1 calc GR . . . .
H20C H 0.317939 0.569032 0.322634 0.096 Uiso 1 1 calc GR . . . .
C16 C 0.5865(4) 0.3206(2) 0.4641(2) 0.0503(13) Uani 1 1 d . . . . .
H16 H 0.610413 0.310070 0.510115 0.060 Uiso 1 1 calc R . . . .
C9 C 0.2198(3) 0.2436(2) 0.1824(2) 0.0500(12) Uani 1 1 d . . . . .
H9 H 0.210347 0.196739 0.181038 0.060 Uiso 1 1 calc R . . . .
O7 O -0.1050(6) 0.7660(4) -0.0020(5) 0.041(2) Uani 0.527(8) 1 d . U P B 1
C21 C 0.3344(4) 0.4498(3) 0.3821(3) 0.0605(14) Uani 1 1 d . . . . .
H21A H 0.293353 0.447142 0.335263 0.091 Uiso 1 1 calc GR . . . .
H21B H 0.292818 0.459470 0.409315 0.091 Uiso 1 1 calc GR . . . .
H21C H 0.368294 0.407298 0.396028 0.091 Uiso 1 1 calc GR . . . .
C17 C 0.5708(4) 0.3862(2) 0.4440(2) 0.0417(11) Uani 1 1 d . . . . .
H17 H 0.585770 0.420795 0.476195 0.050 Uiso 1 1 calc R . . . .
C10 C 0.3131(3) 0.2697(2) 0.2059(2) 0.0395(10) Uani 1 1 d . . . . .
H10 H 0.367838 0.240480 0.220921 0.047 Uiso 1 1 calc R . . . .
C41 C 0.1077(4) 0.6772(3) 0.0192(3) 0.0680(15) Uani 1 1 d . U . . .
H H 0.050518 0.689184 -0.019938 0.082 Uiso 1 1 calc R . . . .
HA H 0.141537 0.639073 0.006627 0.082 Uiso 1 1 calc R . . . .
C4 C -0.0383(4) 0.4846(3) 0.0754(3) 0.0560(13) Uani 1 1 d . . . . .
H4 H -0.046659 0.519563 0.044019 0.067 Uiso 1 1 calc R . . . .
C15 C 0.5674(4) 0.2703(2) 0.4173(2) 0.0435(11) Uani 1 1 d . . . . .
H15 H 0.579006 0.225244 0.431281 0.052 Uiso 1 1 calc R . . . .
C3 C -0.1124(3) 0.4705(3) 0.1012(3) 0.0631(15) Uani 1 1 d . . . . .
H3 H -0.170431 0.496819 0.089013 0.076 Uiso 1 1 calc R . . . .
C22 C 0.6060(3) 0.5362(2) 0.3975(3) 0.0496(12) Uani 1 1 d . . . . .
H22 H 0.605987 0.542142 0.444039 0.060 Uiso 0.50(3) 1 calc R . P C 1
H22A H 0.608954 0.522894 0.443301 0.060 Uiso 0.50(3) 1 calc R . P C 2
C34 C 0.6256(4) 0.5376(2) 0.1694(3) 0.0638(16) Uani 1 1 d . . . . .
H34 H 0.638524 0.528549 0.126922 0.077 Uiso 0.65(4) 1 calc R . P D 1
H34A H 0.635484 0.546221 0.125861 0.077 Uiso 0.35(4) 1 calc R . P D 2
C016 C 0.3676(16) 0.5685(7) 0.0695(7) 0.059(3) Uani 0.75(5) 1 d . U P A 1
H01A H 0.320619 0.559604 0.092866 0.089 Uiso 0.75(5) 1 calc GR . P A 1
H01B H 0.331850 0.577077 0.022467 0.089 Uiso 0.75(5) 1 calc GR . P A 1
H01C H 0.407348 0.607639 0.089156 0.089 Uiso 0.75(5) 1 calc GR . P A 1
C28 C 0.6224(3) 0.3227(2) 0.0943(2) 0.0406(10) Uani 1 1 d . . . . .
H28 H 0.655294 0.312660 0.063523 0.049 Uiso 1 1 calc R . . . .
C8 C 0.1397(3) 0.2859(2) 0.1606(2) 0.0498(12) Uani 1 1 d . . . . .
H8 H 0.075477 0.267431 0.144185 0.060 Uiso 1 1 calc R . . . .
C2 C -0.1019(4) 0.4190(3) 0.1437(3) 0.0714(17) Uani 1 1 d . . . . .
H2 H -0.153829 0.407896 0.159987 0.086 Uiso 1 1 calc R . . . .
C23 C 0.7000(4) 0.5100(3) 0.3944(3) 0.0773(18) Uani 1 1 d . . . . .
H23A H 0.701089 0.461446 0.399124 0.116 Uiso 1 1 calc GR . . . .
H23B H 0.754434 0.529438 0.430520 0.116 Uiso 1 1 calc GR . . . .
H23C H 0.707067 0.521884 0.351622 0.116 Uiso 1 1 calc GR . . . .
C38 C 0.1873(5) 0.7108(4) 0.2486(4) 0.110(3) Uani 1 1 d . U . . .
HB H 0.242030 0.700850 0.231623 0.132 Uiso 1 1 calc R . . . .
HC H 0.203837 0.692413 0.294051 0.132 Uiso 1 1 calc R . . . .
O5 O -0.0884(6) 0.7675(4) 0.1859(3) 0.058(2) Uani 0.527(8) 1 d . U P B 1
C1 C -0.0161(3) 0.3824(3) 0.1635(3) 0.0609(15) Uani 1 1 d . . . . .
H1 H -0.009940 0.346309 0.193463 0.073 Uiso 1 1 calc R . . . .
C40 C 0.1443(5) 0.6208(3) 0.1215(3) 0.0795(18) Uani 1 1 d . U . . .
HD H 0.209172 0.643107 0.134545 0.095 Uiso 1 1 calc R . . . .
HE H 0.151346 0.575486 0.105168 0.095 Uiso 1 1 calc R . . . .
C55 C -0.181(2) 0.7827(15) -0.0192(10) 0.142(7) Uani 0.473(8) 1 d . U P B 2
HF H -0.221837 0.792356 0.008856 0.170 Uiso 0.473(8) 1 calc R . P B 2
HG H -0.224097 0.772804 -0.064941 0.170 Uiso 0.473(8) 1 calc R . P B 2
O6 O -0.1250(6) 0.6696(4) 0.0876(4) 0.059(2) Uani 0.527(8) 1 d . U P B 1
C51 C -0.0872(17) 0.8802(11) 0.1522(8) 0.048(3) Uani 0.527(8) 1 d . U P B 1
HH H -0.123951 0.922764 0.144344 0.058 Uiso 0.527(8) 1 calc R . P B 1
HI H -0.025397 0.886857 0.189672 0.058 Uiso 0.527(8) 1 calc R . P B 1
C52 C -0.1501(10) 0.8252(6) 0.1713(7) 0.052(3) Uani 0.527(8) 1 d . U P B 1
HJ H -0.167691 0.838957 0.210509 0.062 Uiso 0.527(8) 1 calc R . P B 1
HK H -0.211214 0.816389 0.133852 0.062 Uiso 0.527(8) 1 calc R . P B 1
C37 C 0.1714(5) 0.7840(4) 0.2493(4) 0.113(3) Uani 1 1 d . U . . .
HL H 0.118059 0.792873 0.267892 0.135 Uiso 1 1 calc R . . . .
HM H 0.232039 0.805204 0.278954 0.135 Uiso 1 1 calc R . . . .
O8 O -0.0654(5) 0.8633(3) 0.0966(3) 0.0422(18) Uani 0.527(8) 1 d . U P B 1
C01Q C 0.6007(12) 0.6145(5) 0.1673(17) 0.082(7) Uani 0.65(4) 1 d . . P D 1
H01D H 0.552813 0.625693 0.123990 0.124 Uiso 0.65(4) 1 calc GR . P D 1
H01E H 0.660890 0.640445 0.174293 0.124 Uiso 0.65(4) 1 calc GR . P D 1
H01F H 0.572968 0.624948 0.202437 0.124 Uiso 0.65(4) 1 calc GR . P D 1
C35 C 0.7146(5) 0.5121(4) 0.2229(4) 0.102(3) Uani 1 1 d . . . . .
H35A H 0.709750 0.523212 0.266513 0.153 Uiso 1 1 calc GR . . . .
H35B H 0.773705 0.532724 0.218371 0.153 Uiso 1 1 calc GR . . . .
H35C H 0.718599 0.463592 0.218942 0.153 Uiso 1 1 calc GR . . . .
C47 C -0.1660(13) 0.6608(6) 0.0198(8) 0.047(3) Uani 0.527(8) 1 d . U P B 1
HN H -0.224108 0.631277 0.010122 0.057 Uiso 0.527(8) 1 calc R . P B 1
HO H -0.117564 0.639109 0.002515 0.057 Uiso 0.527(8) 1 calc R . P B 1
C45 C -0.1360(15) 0.7091(10) 0.1897(9) 0.064(4) Uani 0.527(8) 1 d . U P B 1
HP H -0.180154 0.716735 0.216023 0.077 Uiso 0.527(8) 1 calc R . P B 1
HQ H -0.086706 0.675297 0.213229 0.077 Uiso 0.527(8) 1 calc R . P B 1
C44 C 0.2269(6) 0.8236(4) 0.1620(5) 0.118(3) Uani 1 1 d . U . . .
HR H 0.267488 0.782747 0.168750 0.142 Uiso 1 1 calc R . . . .
HS H 0.268632 0.860732 0.186311 0.142 Uiso 1 1 calc R . . . .
C43 C 0.1867(6) 0.8390(4) 0.0927(5) 0.120(3) Uani 1 1 d . U . . .
HT H 0.149105 0.881112 0.087337 0.144 Uiso 1 1 calc R . . . .
HU H 0.241357 0.846188 0.074970 0.144 Uiso 1 1 calc R . . . .
C48 C -0.1968(9) 0.7280(6) -0.0148(6) 0.052(3) Uani 0.527(8) 1 d . U P B 1
HV H -0.229825 0.721800 -0.063067 0.062 Uiso 0.527(8) 1 calc R . P B 1
HW H -0.242238 0.751568 0.003836 0.062 Uiso 0.527(8) 1 calc R . P B 1
C50 C -0.1429(8) 0.8735(5) 0.0345(5) 0.050(2) Uani 0.527(8) 1 d . U P B 1
HX H -0.147081 0.921198 0.022097 0.060 Uiso 0.527(8) 1 calc R . P B 1
HY H -0.206779 0.859717 0.038426 0.060 Uiso 0.527(8) 1 calc R . P B 1
C42 C 0.1769(5) 0.7353(3) 0.0376(4) 0.091(2) Uani 1 1 d . U . . .
HZ H 0.235963 0.723698 0.075593 0.109 Uiso 1 1 calc R . . . .
H0AA H 0.198030 0.748357 -0.000416 0.109 Uiso 1 1 calc R . . . .
C8AA C 0.6071(13) 0.6062(7) 0.3602(10) 0.057(5) Uani 0.50(3) 1 d . . P C 1
H8AA H 0.618068 0.597818 0.317924 0.086 Uiso 0.50(3) 1 calc GR . P C 1
H8AB H 0.660126 0.634388 0.388367 0.086 Uiso 0.50(3) 1 calc GR . P C 1
H8AC H 0.543927 0.628855 0.351867 0.086 Uiso 0.50(3) 1 calc GR . P C 1
C36 C 0.635(2) 0.5999(13) 0.2138(19) 0.064(8) Uani 0.35(4) 1 d . . P D 2
H36A H 0.571952 0.623572 0.200792 0.097 Uiso 0.35(4) 1 calc GR . P D 2
H36B H 0.685958 0.629365 0.208396 0.097 Uiso 0.35(4) 1 calc GR . P D 2
H36C H 0.652769 0.586090 0.260406 0.097 Uiso 0.35(4) 1 calc GR . P D 2
C46 C -0.1967(13) 0.6817(7) 0.1209(7) 0.073(3) Uani 0.527(8) 1 d . U P B 1
H1AA H -0.230535 0.639855 0.125256 0.088 Uiso 0.527(8) 1 calc R . P B 1
H2AA H -0.246447 0.714567 0.096011 0.088 Uiso 0.527(8) 1 calc R . P B 1
C24 C 0.5848(10) 0.6100(6) 0.3975(14) 0.060(6) Uani 0.50(3) 1 d . . P C 2
H24A H 0.568580 0.627478 0.352276 0.090 Uiso 0.50(3) 1 calc GR . P C 2
H24B H 0.642941 0.633037 0.426777 0.090 Uiso 0.50(3) 1 calc GR . P C 2
H24C H 0.529200 0.617169 0.413586 0.090 Uiso 0.50(3) 1 calc GR . P C 2
C32 C 0.420(6) 0.5795(16) 0.0745(17) 0.062(12) Uani 0.25(5) 1 d . U P A 2
H32A H 0.399325 0.592403 0.112301 0.092 Uiso 0.25(5) 1 calc GR . P A 2
H32B H 0.368309 0.591604 0.032982 0.092 Uiso 0.25(5) 1 calc GR . P A 2
H32C H 0.480885 0.602732 0.077222 0.092 Uiso 0.25(5) 1 calc GR . P A 2
C53 C -0.2161(14) 0.6835(11) 0.0656(10) 0.122(6) Uani 0.473(8) 1 d . U P B 2
H3AA H -0.260772 0.722121 0.060291 0.146 Uiso 0.473(8) 1 calc R . P B 2
H4AA H -0.253016 0.642693 0.068744 0.146 Uiso 0.473(8) 1 calc R . P B 2
C56 C -0.110(3) 0.8433(18) -0.019(2) 0.149(8) Uani 0.473(8) 1 d . U P B 2
H5AA H -0.063242 0.830858 -0.041978 0.179 Uiso 0.473(8) 1 calc R . P B 2
H6AA H -0.148626 0.882173 -0.041576 0.179 Uiso 0.473(8) 1 calc R . P B 2
C57 C -0.1126(18) 0.8987(10) 0.0815(13) 0.118(6) Uani 0.473(8) 1 d . U P B 2
H7AA H -0.182110 0.884329 0.063123 0.141 Uiso 0.473(8) 1 calc R . P B 2
H9AA H -0.108832 0.946578 0.071286 0.141 Uiso 0.473(8) 1 calc R . P B 2
O12 O -0.0727(7) 0.8188(5) 0.1732(5) 0.078(3) Uani 0.473(8) 1 d . U P B 2
O11 O -0.0535(11) 0.8607(6) 0.0538(10) 0.126(5) Uani 0.473(8) 1 d . U P B 2
O10 O -0.1201(13) 0.7320(10) 0.0055(7) 0.108(5) Uani 0.473(8) 1 d . U P B 2
O9 O -0.1365(9) 0.6908(6) 0.1229(7) 0.087(3) Uani 0.473(8) 1 d . U P B 2
C59 C -0.1700(16) 0.7951(9) 0.1667(12) 0.084(5) Uani 0.473(8) 1 d . U P B 2
H0BA H -0.216528 0.807391 0.122597 0.101 Uiso 0.473(8) 1 calc R . P B 2
H1BA H -0.192837 0.815864 0.201187 0.101 Uiso 0.473(8) 1 calc R . P B 2
C58 C -0.072(3) 0.887(2) 0.1597(19) 0.107(8) Uani 0.473(8) 1 d . U P B 2
H2BA H -0.004186 0.904507 0.178160 0.129 Uiso 0.473(8) 1 calc R . P B 2
H3BA H -0.113730 0.911117 0.180969 0.129 Uiso 0.473(8) 1 calc R . P B 2
C49 C -0.1202(12) 0.8323(6) -0.0175(8) 0.039(3) Uani 0.527(8) 1 d . U P B 1
H4BA H -0.175362 0.836638 -0.059791 0.047 Uiso 0.527(8) 1 calc R . P B 1
H5BA H -0.060710 0.850694 -0.024664 0.047 Uiso 0.527(8) 1 calc R . P B 1
C60 C -0.167(2) 0.7219(14) 0.1745(14) 0.094(7) Uani 0.473(8) 1 d . U P B 2
H6BA H -0.120494 0.709830 0.218694 0.112 Uiso 0.473(8) 1 calc R . P B 2
H7BA H -0.233077 0.705369 0.171743 0.112 Uiso 0.473(8) 1 calc R . P B 2
C54 C -0.181(2) 0.6787(18) 0.0067(15) 0.124(8) Uani 0.473(8) 1 d . U P B 2
H8BA H -0.145329 0.636291 0.008742 0.149 Uiso 0.473(8) 1 calc R . P B 2
H9BA H -0.238837 0.678592 -0.034595 0.149 Uiso 0.473(8) 1 calc R . P B 2
C39 C 0.1074(6) 0.6167(3) 0.1806(4) 0.096(2) Uani 1 1 d . U . . .
H0CA H 0.042687 0.594157 0.166819 0.115 Uiso 1 1 calc R . . . .
H1CA H 0.153790 0.589792 0.216137 0.115 Uiso 1 1 calc R . . . .
O13 O 0.1082(13) 0.5932(11) 0.4182(12) 0.146(7) Uani 0.45(2) 1 d . U P E 2
C69 C 0.0304(19) 0.6297(13) 0.3562(14) 0.120(7) Uani 0.45(2) 1 d . U P E 2
H2CA H 0.005998 0.672283 0.368298 0.144 Uiso 0.45(2) 1 calc R . P E 2
H3CA H 0.054832 0.636172 0.318343 0.144 Uiso 0.45(2) 1 calc R . P E 2
C61 C 0.043(2) 0.5507(13) 0.4340(14) 0.133(8) Uani 0.55(2) 1 d . U P E 1
H4CA H 0.103652 0.558054 0.423308 0.199 Uiso 0.55(2) 1 calc GR . P E 1
H5CA H 0.050270 0.510349 0.461018 0.199 Uiso 0.55(2) 1 calc GR . P E 1
H6CA H 0.031408 0.589040 0.458810 0.199 Uiso 0.55(2) 1 calc GR . P E 1
C62 C -0.056(2) 0.5413(15) 0.3607(18) 0.161(9) Uani 0.55(2) 1 d . U P E 1
H7CA H -0.077724 0.494401 0.353197 0.193 Uiso 0.55(2) 1 calc R . P E 1
H8CA H -0.111615 0.570187 0.359893 0.193 Uiso 0.55(2) 1 calc R . P E 1
C65 C 0.104(3) 0.643(2) 0.4062(16) 0.221(13) Uani 0.55(2) 1 d . U P E 1
H9CA H 0.116512 0.687987 0.392153 0.331 Uiso 0.55(2) 1 calc GR . P E 1
H0DA H 0.162530 0.627057 0.440924 0.331 Uiso 0.55(2) 1 calc GR . P E 1
H1DA H 0.048750 0.645516 0.423639 0.331 Uiso 0.55(2) 1 calc GR . P E 1
C68 C -0.037(3) 0.5783(16) 0.3465(14) 0.123(8) Uani 0.45(2) 1 d . U P E 2
H2DA H -0.035552 0.551098 0.307963 0.148 Uiso 0.45(2) 1 calc R . P E 2
H3DA H -0.103562 0.596791 0.336728 0.148 Uiso 0.45(2) 1 calc R . P E 2
C63 C -0.0088(19) 0.5632(16) 0.3130(17) 0.180(9) Uani 0.55(2) 1 d . U P E 1
H4DA H 0.003695 0.524194 0.288542 0.216 Uiso 0.55(2) 1 calc R . P E 1
H5DA H -0.053369 0.593925 0.280472 0.216 Uiso 0.55(2) 1 calc R . P E 1
C64 C 0.077(2) 0.594(2) 0.3447(15) 0.200(11) Uani 0.55(2) 1 d . U P E 1
H6DA H 0.092401 0.619589 0.309463 0.240 Uiso 0.55(2) 1 calc R . P E 1
H7DA H 0.126205 0.558325 0.358188 0.240 Uiso 0.55(2) 1 calc R . P E 1
C67 C -0.0096(18) 0.5327(13) 0.4115(15) 0.099(7) Uani 0.45(2) 1 d . U P E 2
H8DA H -0.039744 0.549398 0.444040 0.119 Uiso 0.45(2) 1 calc R . P E 2
H9DA H -0.028157 0.485530 0.400739 0.119 Uiso 0.45(2) 1 calc R . P E 2
C66 C 0.0988(16) 0.5426(14) 0.4346(15) 0.119(8) Uani 0.45(2) 1 d . U P E 2
H0EA H 0.126836 0.538799 0.483534 0.143 Uiso 0.45(2) 1 calc R . P E 2
H1EA H 0.131000 0.509447 0.414148 0.143 Uiso 0.45(2) 1 calc R . P E 2

loop_
_atom_site_aniso_label
_atom_site_aniso_U_11
_atom_site_aniso_U_22
_atom_site_aniso_U_33
_atom_site_aniso_U_23
_atom_site_aniso_U_13
_atom_site_aniso_U_12
Fe1 0.0297(3) 0.0134(3) 0.0243(3) 0.0010(2) 0.0123(2) 0.0001(2)
P2 0.0309(5) 0.0151(4) 0.0265(5) -0.0022(4) 0.0087(4) -0.0007(4)
P1 0.0404(6) 0.0166(5) 0.0360(6) -0.0018(4) 0.0233(5) -0.0033(4)
S1 0.0283(5) 0.0222(5) 0.0347(5) 0.0031(4) 0.0092(4) 0.0034(4)
Si00 0.0270(5) 0.0136(4) 0.0235(5) 0.0005(4) 0.0088(4) -0.0008(4)
Na1 0.0465(11) 0.0451(11) 0.0637(12) -0.0022(9) 0.0070(9) 0.0133(8)
C19 0.049(2) 0.035(2) 0.022(2) -0.0022(17) 0.0127(18) 0.0099(19)
N1 0.041(2) 0.036(2) 0.0262(18) 0.0014(15) 0.0174(15) -0.0011(16)
C31 0.088(4) 0.030(2) 0.044(3) 0.0178(19) 0.046(3) 0.022(2)
N2 0.060(2) 0.031(2) 0.038(2) -0.0011(17) 0.0245(18) 0.0007(18)
O3 0.056(2) 0.053(2) 0.069(2) -0.0084(18) 0.0028(18) 0.0122(17)
C30 0.031(2) 0.0222(19) 0.025(2) -0.0003(15) 0.0089(16) 0.0007(15)
C25 0.0283(19) 0.0190(18) 0.0209(18) -0.0023(14) 0.0030(15) 0.0008(14)
C11 0.033(2) 0.0224(19) 0.030(2) 0.0039(16) 0.0085(17) -0.0027(15)
C12 0.031(2) 0.027(2) 0.031(2) 0.0052(16) 0.0084(17) -0.0037(16)
C18 0.039(2) 0.0193(19) 0.029(2) -0.0003(15) 0.0139(17) 0.0030(16)
O1 0.055(2) 0.078(3) 0.122(4) -0.047(3) 0.009(2) 0.012(2)
C7 0.032(2) 0.040(2) 0.039(2) 0.0107(19) 0.0078(19) -0.0059(18)
C29 0.048(2) 0.030(2) 0.031(2) 0.0039(17) 0.0201(19) 0.0050(18)
C6 0.030(2) 0.046(3) 0.047(3) 0.010(2) 0.0021(19) -0.0063(19)
O2 0.086(3) 0.081(3) 0.076(3) -0.004(2) -0.004(2) 0.045(2)
O4 0.066(3) 0.071(3) 0.137(4) -0.021(3) 0.036(3) -0.012(2)
C33 0.066(3) 0.076(4) 0.030(3) 0.013(2) 0.003(2) 0.015(3)
C14 0.050(2) 0.0181(19) 0.028(2) -0.0018(15) 0.0144(18) 0.0028(17)
C26 0.050(2) 0.0207(19) 0.027(2) 0.0011(16) 0.0143(18) 0.0040(17)
C27 0.073(3) 0.026(2) 0.034(2) -0.0021(18) 0.023(2) 0.014(2)
C5 0.034(2) 0.051(3) 0.045(3) 0.009(2) 0.009(2) 0.001(2)
C13 0.029(2) 0.0189(18) 0.027(2) 0.0014(15) 0.0119(16) 0.0002(15)
C20 0.091(4) 0.060(3) 0.055(3) 0.009(3) 0.043(3) 0.043(3)
C16 0.090(4) 0.032(2) 0.029(2) 0.0057(19) 0.020(2) 0.015(2)
C9 0.050(3) 0.024(2) 0.063(3) 0.005(2) 0.003(2) -0.015(2)
O7 0.031(4) 0.032(3) 0.052(5) 0.004(3) 0.004(3) 0.002(3)
C21 0.056(3) 0.081(4) 0.060(3) -0.014(3) 0.041(3) -0.011(3)
C17 0.071(3) 0.028(2) 0.025(2) -0.0014(17) 0.014(2) 0.008(2)
C10 0.040(2) 0.024(2) 0.047(3) 0.0053(18) 0.003(2) -0.0029(18)
C41 0.057(3) 0.068(4) 0.075(4) -0.013(3) 0.016(3) 0.005(3)
C4 0.045(3) 0.067(3) 0.049(3) 0.019(2) 0.005(2) 0.012(2)
C15 0.071(3) 0.021(2) 0.038(2) 0.0088(18) 0.017(2) 0.010(2)
C3 0.029(3) 0.087(4) 0.065(3) 0.017(3) 0.003(2) 0.012(2)
C22 0.046(3) 0.029(2) 0.059(3) -0.001(2) -0.003(2) -0.005(2)
C34 0.070(4) 0.041(3) 0.104(5) -0.030(3) 0.062(4) -0.027(3)
C016 0.088(9) 0.059(5) 0.045(5) 0.030(4) 0.040(6) 0.044(5)
C28 0.061(3) 0.034(2) 0.035(2) -0.0020(18) 0.026(2) 0.011(2)
C8 0.038(3) 0.042(3) 0.059(3) 0.008(2) 0.002(2) -0.020(2)
C2 0.034(3) 0.112(5) 0.066(4) 0.026(4) 0.015(3) 0.002(3)
C23 0.043(3) 0.083(4) 0.093(5) -0.021(4) 0.006(3) -0.012(3)
C38 0.085(5) 0.129(5) 0.081(5) -0.033(4) -0.022(4) 0.051(4)
O5 0.064(5) 0.043(4) 0.067(5) 0.014(3) 0.022(4) 0.010(3)
C1 0.034(3) 0.082(4) 0.065(3) 0.027(3) 0.013(2) -0.001(2)
C40 0.080(4) 0.052(3) 0.088(4) -0.013(3) 0.003(3) 0.031(3)
C55 0.134(16) 0.209(17) 0.080(11) 0.044(12) 0.030(10) 0.083(11)
O6 0.077(6) 0.050(4) 0.047(4) -0.003(3) 0.019(4) -0.011(4)
C51 0.063(8) 0.037(7) 0.040(5) 0.006(5) 0.011(5) 0.026(5)
C52 0.046(7) 0.066(7) 0.044(6) 0.005(6) 0.017(5) 0.021(5)
C37 0.082(5) 0.131(5) 0.089(4) -0.065(4) -0.022(4) 0.050(4)
O8 0.045(4) 0.037(4) 0.045(4) 0.001(3) 0.015(3) 0.014(3)
C01Q 0.075(8) 0.030(5) 0.17(2) -0.004(7) 0.071(10) -0.019(5)
C35 0.063(4) 0.159(8) 0.097(5) -0.038(5) 0.046(4) -0.054(5)
C47 0.051(7) 0.035(5) 0.050(5) -0.005(4) 0.009(5) -0.013(5)
C45 0.080(10) 0.059(7) 0.060(7) 0.003(6) 0.034(7) -0.007(7)
C44 0.066(5) 0.102(6) 0.181(7) -0.075(6) 0.034(5) -0.018(4)
C43 0.092(6) 0.095(6) 0.183(7) -0.061(6) 0.059(5) -0.042(4)
C48 0.033(6) 0.060(6) 0.051(6) 0.008(5) -0.001(4) -0.004(5)
C50 0.051(6) 0.050(6) 0.047(5) 0.006(4) 0.013(4) 0.021(5)
C42 0.078(4) 0.079(4) 0.118(6) -0.027(4) 0.034(4) -0.003(3)
C8AA 0.057(8) 0.038(6) 0.064(10) 0.013(6) 0.004(7) -0.029(5)
C36 0.098(16) 0.031(10) 0.080(17) -0.015(10) 0.050(15) -0.035(10)
C46 0.083(8) 0.069(8) 0.072(7) 0.005(6) 0.032(6) -0.023(6)
C24 0.047(7) 0.031(6) 0.090(16) -0.010(7) 0.006(7) -0.010(5)
C32 0.12(3) 0.044(7) 0.031(13) 0.011(9) 0.04(2) 0.041(12)
C53 0.091(11) 0.159(15) 0.106(11) -0.065(11) 0.019(7) -0.037(10)
C56 0.166(19) 0.184(17) 0.132(12) 0.087(13) 0.096(13) 0.109(13)
C57 0.138(15) 0.077(11) 0.165(14) 0.048(10) 0.086(12) 0.049(11)
O12 0.070(6) 0.061(6) 0.101(7) -0.001(5) 0.026(5) 0.019(4)
O11 0.141(11) 0.105(8) 0.165(11) 0.062(8) 0.094(9) 0.069(7)
O10 0.078(10) 0.171(14) 0.067(7) 0.000(10) 0.009(7) 0.041(9)
O9 0.077(7) 0.091(7) 0.096(8) -0.051(6) 0.032(6) -0.014(6)
C59 0.083(10) 0.080(9) 0.092(11) -0.020(10) 0.033(9) -0.004(9)
C58 0.119(18) 0.058(9) 0.152(14) 0.001(12) 0.055(14) 0.016(10)
C49 0.048(6) 0.032(4) 0.036(5) 0.006(4) 0.012(5) 0.006(4)
C60 0.110(17) 0.079(9) 0.100(13) -0.026(11) 0.047(12) 0.005(10)
C54 0.081(14) 0.179(18) 0.095(12) -0.026(15) 0.007(11) 0.021(12)
C39 0.130(6) 0.060(4) 0.088(4) 0.014(3) 0.022(4) 0.057(4)
O13 0.106(10) 0.120(12) 0.203(16) 0.037(12) 0.041(9) -0.003(9)
C69 0.115(14) 0.129(14) 0.137(16) 0.016(11) 0.071(12) 0.034(10)
C61 0.11(2) 0.119(16) 0.191(17) -0.028(15) 0.079(15) -0.013(15)
C62 0.102(14) 0.17(2) 0.21(2) 0.033(19) 0.047(12) 0.039(14)
C65 0.24(3) 0.26(3) 0.16(2) -0.01(2) 0.07(2) 0.03(3)
C68 0.116(14) 0.139(17) 0.105(14) 0.006(12) 0.023(11) 0.027(11)
C63 0.123(15) 0.21(2) 0.210(19) 0.020(17) 0.054(13) 0.003(14)
C64 0.146(18) 0.29(3) 0.17(2) -0.021(17) 0.050(16) -0.035(18)
C67 0.071(12) 0.094(13) 0.139(16) 0.010(12) 0.042(11) 0.025(9)
C66 0.067(11) 0.115(13) 0.158(17) 0.043(12) 0.013(10) 0.018(10)

loop_
_atom_type_symbol
_atom_type_description
_atom_type_scat_dispersion_real
_atom_type_scat_dispersion_imag
_atom_type_scat_source
C C 0.0033 0.0016 'International Tables Vol C Tables 4.2.6.8 and 6.1.1.4'
H H 0.0000 0.0000 'International Tables Vol C Tables 4.2.6.8 and 6.1.1.4'
Fe Fe 0.3463 0.8444 'International Tables Vol C Tables 4.2.6.8 and 6.1.1.4'
N N 0.0061 0.0033 'International Tables Vol C Tables 4.2.6.8 and 6.1.1.4'
Na Na 0.0362 0.0249 'International Tables Vol C Tables 4.2.6.8 and 6.1.1.4'
O O 0.0106 0.0060 'International Tables Vol C Tables 4.2.6.8 and 6.1.1.4'
P P 0.1023 0.0942 'International Tables Vol C Tables 4.2.6.8 and 6.1.1.4'
S S 0.1246 0.1234 'International Tables Vol C Tables 4.2.6.8 and 6.1.1.4'
Si Si 0.0817 0.0704 'International Tables Vol C Tables 4.2.6.8 and 6.1.1.4'

loop_
_geom_angle_atom_site_label_1
_geom_angle_atom_site_label_2
_geom_angle_atom_site_label_3
_geom_angle
P2 Fe1 P1 124.01(4)
P2 Fe1 S1 115.63(4)
P2 Fe1 Si00 82.88(4)
P1 Fe1 S1 116.48(4)
P1 Fe1 Si00 82.76(4)
S1 Fe1 Si00 84.80(4)
N1 Fe1 P2 97.76(10)
N1 Fe1 P1 97.18(10)
N1 Fe1 S1 94.58(11)
N1 Fe1 Si00 179.26(12)
C19 P2 Fe1 113.64(13)
C19 P2 C22 98.5(2)
C18 P2 Fe1 115.27(13)
C18 P2 C19 98.11(17)
C18 P2 C22 100.95(19)
C22 P2 Fe1 125.80(17)
C31 P1 Fe1 113.00(15)
C30 P1 Fe1 115.33(12)
C30 P1 C31 98.55(17)
C30 P1 C34 101.1(2)
C34 P1 Fe1 125.19(17)
C34 P1 C31 99.5(3)
C12 S1 Fe1 112.38(13)
C25 Si00 Fe1 112.59(11)
C25 Si00 C13 109.58(16)
C11 Si00 Fe1 109.91(12)
C11 Si00 C25 105.91(16)
C11 Si00 C13 105.98(16)
C13 Si00 Fe1 112.46(11)
O3 Na1 O1 106.92(14)
O3 Na1 O2 71.12(14)
O3 Na1 O4 69.46(15)
O3 Na1 O7 87.4(2)
O3 Na1 O5 135.0(2)
O3 Na1 O6 76.8(2)
O3 Na1 O8 151.8(2)
O3 Na1 O12 161.1(3)
O3 Na1 O11 129.1(4)
O3 Na1 O10 79.1(4)
O3 Na1 O9 95.2(3)
O1 Na1 O2 69.94(18)
O1 Na1 O4 67.46(18)
O1 Na1 O7 135.8(2)
O1 Na1 O5 91.9(2)
O1 Na1 O6 153.3(2)
O1 Na1 O8 80.95(19)
O1 Na1 O11 87.3(4)
O1 Na1 O9 135.9(3)
O2 Na1 O4 107.86(18)
O2 Na1 O11 154.3(5)
O2 Na1 O9 82.5(3)
O4 Na1 O11 72.1(3)
O4 Na1 O9 156.3(3)
O7 Na1 O2 151.9(2)
O7 Na1 O4 79.9(2)
O7 Na1 O5 107.2(3)
O7 Na1 O6 69.9(2)
O7 Na1 O8 69.6(2)
O5 Na1 O2 78.2(2)
O5 Na1 O4 153.6(2)
O6 Na1 O2 87.2(2)
O6 Na1 O4 135.3(3)
O6 Na1 O5 69.5(3)
O8 Na1 O2 135.6(2)
O8 Na1 O4 90.0(2)
O8 Na1 O5 69.8(2)
O8 Na1 O6 108.5(3)
O12 Na1 O1 78.6(3)
O12 Na1 O2 94.8(3)
O12 Na1 O4 128.3(3)
O12 Na1 O11 68.4(4)
O12 Na1 O9 69.9(4)
O10 Na1 O1 153.3(5)
O10 Na1 O2 135.0(5)
O10 Na1 O4 91.7(5)
O10 Na1 O12 104.2(4)
O10 Na1 O11 69.9(6)
O10 Na1 O9 67.1(5)
O9 Na1 O11 107.9(4)
P2 C19 H19 107.9
C20 C19 P2 112.1(3)
C20 C19 H19 107.9
C21 C19 P2 111.5(3)
C21 C19 H19 107.9
C21 C19 C20 109.3(4)
N2 N1 Fe1 179.1(4)
P1 C31 H31 109.3
P1 C31 H31A 102.0
C33 C31 P1 111.3(3)
C33 C31 H31 109.3
C33 C31 H31A 102.0
C33 C31 C016 103.8(10)
C016 C31 P1 113.6(6)
C016 C31 H31 109.3
C32 C31 P1 105.3(17)
C32 C31 H31A 102.0
C32 C31 C33 130(3)
C41 O3 Na1 110.0(3)
C41 O3 C40 113.4(5)
C40 O3 Na1 114.7(3)
C25 C30 P1 115.1(3)
C29 C30 P1 124.4(3)
C29 C30 C25 120.4(3)
C30 C25 Si00 114.2(3)
C26 C25 Si00 127.8(3)
C26 C25 C30 117.8(3)
C12 C11 Si00 114.3(3)
C10 C11 Si00 126.4(3)
C10 C11 C12 119.2(4)
C11 C12 S1 118.5(3)
C11 C12 C7 119.9(4)
C7 C12 S1 121.5(3)
C13 C18 P2 115.1(3)
C17 C18 P2 123.9(3)
C17 C18 C13 120.8(3)
C37 O1 Na1 107.5(4)
C44 O1 Na1 116.0(4)
C44 O1 C37 114.4(6)
C12 C7 C6 123.4(4)
C8 C7 C12 118.4(4)
C8 C7 C6 118.2(4)
C30 C29 H29 119.7
C28 C29 C30 120.7(4)
C28 C29 H29 119.7
C5 C6 C7 122.4(4)
C1 C6 C7 119.7(4)
C1 C6 C5 117.7(4)
C38 O2 Na1 114.8(4)
C38 O2 C39 115.2(5)
C39 O2 Na1 107.3(3)
C43 O4 Na1 110.2(5)
C43 O4 C42 113.1(5)
C42 O4 Na1 113.9(4)
C31 C33 H33A 109.5
C31 C33 H33B 109.5
C31 C33 H33C 109.5
H33A C33 H33B 109.5
H33A C33 H33C 109.5
H33B C33 H33C 109.5
C13 C14 H14 119.5
C15 C14 H14 119.5
C15 C14 C13 120.9(4)
C25 C26 H26 119.4
C27 C26 C25 121.2(4)
C27 C26 H26 119.4
C26 C27 H27 119.8
C26 C27 C28 120.5(4)
C28 C27 H27 119.8
C6 C5 H5 119.9
C4 C5 C6 120.1(4)
C4 C5 H5 119.9
C18 C13 Si00 114.3(3)
C14 C13 Si00 127.7(3)
C14 C13 C18 117.7(3)
C19 C20 H20A 109.5
C19 C20 H20B 109.5
C19 C20 H20C 109.5
H20A C20 H20B 109.5
H20A C20 H20C 109.5
H20B C20 H20C 109.5
C17 C16 H16 120.0
C17 C16 C15 120.0(4)
C15 C16 H16 120.0
C10 C9 H9 120.1
C10 C9 C8 119.8(4)
C8 C9 H9 120.1
C48 O7 Na1 112.7(7)
C49 O7 Na1 110.5(8)
C49 O7 C48 113.3(11)
C19 C21 H21A 109.5
C19 C21 H21B 109.5
C19 C21 H21C 109.5
H21A C21 H21B 109.5
H21A C21 H21C 109.5
H21B C21 H21C 109.5
C18 C17 H17 119.9
C16 C17 C18 120.2(4)
C16 C17 H17 119.9
C11 C10 H10 119.4
C9 C10 C11 121.1(4)
C9 C10 H10 119.4
O3 C41 H 109.1
O3 C41 HA 109.1
O3 C41 C42 112.3(5)
H C41 HA 107.9
C42 C41 H 109.1
C42 C41 HA 109.1
C5 C4 H4 119.7
C3 C4 C5 120.5(5)
C3 C4 H4 119.7
C14 C15 H15 119.8
C16 C15 C14 120.4(4)
C16 C15 H15 119.8
C4 C3 H3 120.2
C2 C3 C4 119.5(5)
C2 C3 H3 120.2
P2 C22 H22 112.7
P2 C22 H22A 101.8
C23 C22 P2 112.2(4)
C23 C22 H22 112.7
C23 C22 H22A 101.8
C23 C22 C8AA 97.4(10)
C23 C22 C24 122.5(9)
C8AA C22 P2 107.9(5)
C8AA C22 H22 112.7
C24 C22 P2 113.1(5)
C24 C22 H22A 101.8
P1 C34 H34 105.1
P1 C34 H34A 114.7
C01Q C34 P1 109.8(5)
C01Q C34 H34 105.1
C35 C34 P1 111.6(4)
C35 C34 H34 105.1
C35 C34 H34A 114.7
C35 C34 C01Q 119.0(11)
C35 C34 C36 86.0(17)
C36 C34 P1 111.8(8)
C36 C34 H34A 114.7
C31 C016 H01A 109.5
C31 C016 H01B 109.5
C31 C016 H01C 109.5
H01A C016 H01B 109.5
H01A C016 H01C 109.5
H01B C016 H01C 109.5
C29 C28 C27 119.4(4)
C29 C28 H28 120.3
C27 C28 H28 120.3
C7 C8 H8 119.2
C9 C8 C7 121.5(4)
C9 C8 H8 119.2
C3 C2 H2 119.8
C3 C2 C1 120.3(5)
C1 C2 H2 119.8
C22 C23 H23A 109.5
C22 C23 H23B 109.5
C22 C23 H23C 109.5
H23A C23 H23B 109.5
H23A C23 H23C 109.5
H23B C23 H23C 109.5
O2 C38 HB 110.3
O2 C38 HC 110.3
O2 C38 C37 106.9(5)
HB C38 HC 108.6
C37 C38 HB 110.3
C37 C38 HC 110.3
C52 O5 Na1 113.8(7)
C45 O5 Na1 109.2(10)
C45 O5 C52 114.8(12)
C6 C1 H1 119.2
C2 C1 C6 121.6(5)
C2 C1 H1 119.2
O3 C40 HD 110.3
O3 C40 HE 110.3
O3 C40 C39 107.2(5)
HD C40 HE 108.5
C39 C40 HD 110.3
C39 C40 HE 110.3
HF C55 HG 108.9
C56 C55 HF 110.9
C56 C55 HG 110.9
O10 C55 HF 110.9
O10 C55 HG 110.9
O10 C55 C56 104(3)
C47 O6 Na1 109.6(7)
C47 O6 C46 113.9(12)
C46 O6 Na1 114.8(8)
HH C51 HI 107.9
C52 C51 HH 109.3
C52 C51 HI 109.3
O8 C51 HH 109.3
O8 C51 HI 109.3
O8 C51 C52 111.7(16)
O5 C52 C51 104.9(12)
O5 C52 HJ 110.8
O5 C52 HK 110.8
C51 C52 HJ 110.8
C51 C52 HK 110.8
HJ C52 HK 108.8
O1 C37 C38 113.4(5)
O1 C37 HL 108.9
O1 C37 HM 108.9
C38 C37 HL 108.9
C38 C37 HM 108.9
HL C37 HM 107.7
C51 O8 Na1 109.2(9)
C51 O8 C50 115.6(11)
C50 O8 Na1 114.7(6)
C34 C01Q H01D 109.5
C34 C01Q H01E 109.5
C34 C01Q H01F 109.5
H01D C01Q H01E 109.5
H01D C01Q H01F 109.5
H01E C01Q H01F 109.5
C34 C35 H35A 109.5
C34 C35 H35B 109.5
C34 C35 H35C 109.5
H35A C35 H35B 109.5
H35A C35 H35C 109.5
H35B C35 H35C 109.5
O6 C47 HN 109.6
O6 C47 HO 109.6
O6 C47 C48 110.3(10)
HN C47 HO 108.1
C48 C47 HN 109.6
C48 C47 HO 109.6
O5 C45 HP 109.0
O5 C45 HQ 109.0
O5 C45 C46 112.8(13)
HP C45 HQ 107.8
C46 C45 HP 109.0
C46 C45 HQ 109.0
O1 C44 HR 110.4
O1 C44 HS 110.4
O1 C44 C43 106.8(7)
HR C44 HS 108.6
C43 C44 HR 110.4
C43 C44 HS 110.4
O4 C43 C44 113.4(8)
O4 C43 HT 108.9
O4 C43 HU 108.9
C44 C43 HT 108.9
C44 C43 HU 108.9
HT C43 HU 107.7
O7 C48 C47 105.5(11)
O7 C48 HV 110.6
O7 C48 HW 110.6
C47 C48 HV 110.6
C47 C48 HW 110.6
HV C48 HW 108.8
O8 C50 HX 110.1
O8 C50 HY 110.1
O8 C50 C49 108.0(10)
HX C50 HY 108.4
C49 C50 HX 110.1
C49 C50 HY 110.1
O4 C42 C41 106.7(5)
O4 C42 HZ 110.4
O4 C42 H0AA 110.4
C41 C42 HZ 110.4
C41 C42 H0AA 110.4
HZ C42 H0AA 108.6
C22 C8AA H8AA 109.5
C22 C8AA H8AB 109.5
C22 C8AA H8AC 109.5
H8AA C8AA H8AB 109.5
H8AA C8AA H8AC 109.5
H8AB C8AA H8AC 109.5
C34 C36 H36A 109.5
C34 C36 H36B 109.5
C34 C36 H36C 109.5
H36A C36 H36B 109.5
H36A C36 H36C 109.5
H36B C36 H36C 109.5
O6 C46 C45 104.6(14)
O6 C46 H1AA 110.8
O6 C46 H2AA 110.8
C45 C46 H1AA 110.8
C45 C46 H2AA 110.8
H1AA C46 H2AA 108.9
C22 C24 H24A 109.5
C22 C24 H24B 109.5
C22 C24 H24C 109.5
H24A C24 H24B 109.5
H24A C24 H24C 109.5
H24B C24 H24C 109.5
C31 C32 H32A 109.5
C31 C32 H32B 109.5
C31 C32 H32C 109.5
H32A C32 H32B 109.5
H32A C32 H32C 109.5
H32B C32 H32C 109.5
H3AA C53 H4AA 108.2
O9 C53 H3AA 109.7
O9 C53 H4AA 109.7
O9 C53 C54 110(2)
C54 C53 H3AA 109.7
C54 C53 H4AA 109.7
C55 C56 H5AA 110.1
C55 C56 H6AA 110.1
H5AA C56 H6AA 108.4
O11 C56 C55 108(2)
O11 C56 H5AA 110.1
O11 C56 H6AA 110.1
H7AA C57 H9AA 108.5
O11 C57 H7AA 110.3
O11 C57 H9AA 110.3
O11 C57 C58 107(2)
C58 C57 H7AA 110.3
C58 C57 H9AA 110.3
C59 O12 Na1 112.8(10)
C58 O12 Na1 113(2)
C58 O12 C59 112(2)
C56 O11 Na1 106.0(16)
C57 O11 Na1 115.4(13)
C57 O11 C56 111(2)
C55 O10 Na1 116.0(18)
C55 O10 C54 105(3)
C54 O10 Na1 113.7(16)
C53 O9 Na1 116.1(14)
C53 O9 C60 110.2(18)
C60 O9 Na1 109.6(15)
O12 C59 H0BA 109.9
O12 C59 H1BA 109.9
O12 C59 C60 109.1(19)
H0BA C59 H1BA 108.3
C60 C59 H0BA 109.9
C60 C59 H1BA 109.9
C57 C58 H2BA 109.8
C57 C58 H3BA 109.8
O12 C58 C57 110(3)
O12 C58 H2BA 109.8
O12 C58 H3BA 109.8
H2BA C58 H3BA 108.2
O7 C49 C50 114.4(13)
O7 C49 H4BA 108.7
O7 C49 H5BA 108.7
C50 C49 H4BA 108.7
C50 C49 H5BA 108.7
H4BA C49 H5BA 107.6
O9 C60 C59 110(2)
O9 C60 H6BA 109.6
O9 C60 H7BA 109.6
C59 C60 H6BA 109.6
C59 C60 H7BA 109.6
H6BA C60 H7BA 108.1
C53 C54 H8BA 109.5
C53 C54 H9BA 109.5
O10 C54 C53 111(2)
O10 C54 H8BA 109.5
O10 C54 H9BA 109.5
H8BA C54 H9BA 108.1
O2 C39 C40 111.4(6)
O2 C39 H0CA 109.4
O2 C39 H1CA 109.4
C40 C39 H0CA 109.4
C40 C39 H1CA 109.4
H0CA C39 H1CA 108.0
C66 O13 C69 124(2)
O13 C69 H2CA 113.2
O13 C69 H3CA 113.2
H2CA C69 H3CA 110.5
C68 C69 O13 92.7(19)
C68 C69 H2CA 113.2
C68 C69 H3CA 113.2
H4CA C61 H5CA 109.5
H4CA C61 H6CA 109.5
H5CA C61 H6CA 109.5
C62 C61 H4CA 109.5
C62 C61 H5CA 109.5
C62 C61 H6CA 109.5
C61 C62 H7CA 111.9
C61 C62 H8CA 111.9
H7CA C62 H8CA 109.6
C63 C62 C61 99(2)
C63 C62 H7CA 111.9
C63 C62 H8CA 111.9
H9CA C65 H0DA 109.5
H9CA C65 H1DA 109.5
H0DA C65 H1DA 109.5
C64 C65 H9CA 109.5
C64 C65 H0DA 109.5
C64 C65 H1DA 109.5
C69 C68 H2DA 109.7
C69 C68 H3DA 109.7
C69 C68 C67 110(2)
H2DA C68 H3DA 108.2
C67 C68 H2DA 109.7
C67 C68 H3DA 109.7
C62 C63 H4DA 109.6
C62 C63 H5DA 109.6
H4DA C63 H5DA 108.1
C64 C63 C62 110(3)
C64 C63 H4DA 109.6
C64 C63 H5DA 109.6
C65 C64 H6DA 104.9
C65 C64 H7DA 104.9
C63 C64 C65 130(3)
C63 C64 H6DA 104.9
C63 C64 H7DA 104.9
H6DA C64 H7DA 105.8
C68 C67 H8DA 112.2
C68 C67 H9DA 112.2
H8DA C67 H9DA 109.8
C66 C67 C68 98(2)
C66 C67 H8DA 112.2
C66 C67 H9DA 112.2
O13 C66 C67 104.1(19)
O13 C66 H0EA 110.9
O13 C66 H1EA 110.9
C67 C66 H0EA 110.9
C67 C66 H1EA 110.9
H0EA C66 H1EA 108.9

loop_
_geom_bond_atom_site_label_1
_geom_bond_atom_site_label_2
_geom_bond_distance
Fe1 P2 2.2243(11)
Fe1 P1 2.2268(11)
Fe1 S1 2.2426(11)
Fe1 Si00 2.2588(11)
Fe1 N1 1.845(4)
P2 C19 1.883(4)
P2 C18 1.839(4)
P2 C22 1.887(4)
P1 C31 1.877(5)
P1 C30 1.838(4)
P1 C34 1.876(5)
S1 C12 1.773(4)
Si00 C25 1.901(4)
Si00 C11 1.891(4)
Si00 C13 1.901(4)
Na1 O3 2.398(4)
Na1 O1 2.438(4)
Na1 O2 2.452(4)
Na1 O4 2.475(5)
Na1 O7 2.439(10)
Na1 O5 2.450(8)
Na1 O6 2.449(8)
Na1 O8 2.443(7)
Na1 O12 2.427(10)
Na1 O11 2.514(11)
Na1 O10 2.425(16)
Na1 O9 2.494(14)
C19 H19 1.0000
C19 C20 1.516(6)
C19 C21 1.514(7)
N1 N2 1.030(4)
C31 H31 1.0000
C31 H31A 1.0000
C31 C33 1.496(7)
C31 C016 1.565(10)
C31 C32 1.48(3)
O3 C41 1.407(7)
O3 C40 1.414(6)
C30 C25 1.405(5)
C30 C29 1.396(5)
C25 C26 1.401(5)
C11 C12 1.404(5)
C11 C10 1.397(5)
C12 C7 1.418(5)
C18 C13 1.404(5)
C18 C17 1.393(6)
O1 C37 1.429(9)
O1 C44 1.415(9)
C7 C6 1.485(6)
C7 C8 1.395(6)
C29 H29 0.9500
C29 C28 1.378(6)
C6 C5 1.388(6)
C6 C1 1.381(7)
O2 C38 1.426(8)
O2 C39 1.450(7)
O4 C43 1.411(8)
O4 C42 1.429(7)
C33 H33A 0.9800
C33 H33B 0.9800
C33 H33C 0.9800
C14 H14 0.9500
C14 C13 1.403(5)
C14 C15 1.387(6)
C26 H26 0.9500
C26 C27 1.381(6)
C27 H27 0.9500
C27 C28 1.388(6)
C5 H5 0.9500
C5 C4 1.386(6)
C20 H20A 0.9800
C20 H20B 0.9800
C20 H20C 0.9800
C16 H16 0.9500
C16 C17 1.378(6)
C16 C15 1.382(6)
C9 H9 0.9500
C9 C10 1.374(6)
C9 C8 1.383(7)
O7 C48 1.471(14)
O7 C49 1.372(16)
C21 H21A 0.9800
C21 H21B 0.9800
C21 H21C 0.9800
C17 H17 0.9500
C10 H10 0.9500
C41 H 0.9900
C41 HA 0.9900
C41 C42 1.500(8)
C4 H4 0.9500
C4 C3 1.381(7)
C15 H15 0.9500
C3 H3 0.9500
C3 C2 1.349(8)
C22 H22 1.0000
C22 H22A 1.0000
C22 C23 1.474(8)
C22 C8AA 1.617(11)
C22 C24 1.512(12)
C34 H34 1.0000
C34 H34A 1.0000
C34 C01Q 1.581(12)
C34 C35 1.498(10)
C34 C36 1.546(17)
C016 H01A 0.9800
C016 H01B 0.9800
C016 H01C 0.9800
C28 H28 0.9500
C8 H8 0.9500
C2 H2 0.9500
C2 C1 1.379(7)
C23 H23A 0.9800
C23 H23B 0.9800
C23 H23C 0.9800
C38 HB 0.9900
C38 HC 0.9900
C38 C37 1.487(10)
O5 C52 1.430(15)
O5 C45 1.37(2)
C1 H1 0.9500
C40 HD 0.9900
C40 HE 0.9900
C40 C39 1.521(10)
C55 HF 0.9900
C55 HG 0.9900
C55 C56 1.59(4)
C55 O10 1.33(3)
O6 C47 1.381(18)
O6 C46 1.453(18)
C51 HH 0.9900
C51 HI 0.9900
C51 C52 1.56(3)
C51 O8 1.37(2)
C52 HJ 0.9900
C52 HK 0.9900
C37 HL 0.9900
C37 HM 0.9900
O8 C50 1.438(12)
C01Q H01D 0.9800
C01Q H01E 0.9800
C01Q H01F 0.9800
C35 H35A 0.9800
C35 H35B 0.9800
C35 H35C 0.9800
C47 HN 0.9900
C47 HO 0.9900
C47 C48 1.532(19)
C45 HP 0.9900
C45 HQ 0.9900
C45 C46 1.54(3)
C44 HR 0.9900
C44 HS 0.9900
C44 C43 1.430(12)
C43 HT 0.9900
C43 HU 0.9900
C48 HV 0.9900
C48 HW 0.9900
C50 HX 0.9900
C50 HY 0.9900
C50 C49 1.50(2)
C42 HZ 0.9900
C42 H0AA 0.9900
C8AA H8AA 0.9800
C8AA H8AB 0.9800
C8AA H8AC 0.9800
C36 H36A 0.9800
C36 H36B 0.9800
C36 H36C 0.9800
C46 H1AA 0.9900
C46 H2AA 0.9900
C24 H24A 0.9800
C24 H24B 0.9800
C24 H24C 0.9800
C32 H32A 0.9800
C32 H32B 0.9800
C32 H32C 0.9800
C53 H3AA 0.9900
C53 H4AA 0.9900
C53 O9 1.38(2)
C53 C54 1.50(4)
C56 H5AA 0.9900
C56 H6AA 0.9900
C56 O11 1.53(4)
C57 H7AA 0.9900
C57 H9AA 0.9900
C57 O11 1.41(2)
C57 C58 1.59(4)
O12 C59 1.44(2)
O12 C58 1.40(4)
O10 C54 1.39(4)
O9 C60 1.45(3)
C59 H0BA 0.9900
C59 H1BA 0.9900
C59 C60 1.48(3)
C58 H2BA 0.9900
C58 H3BA 0.9900
C49 H4BA 0.9900
C49 H5BA 0.9900
C60 H6BA 0.9900
C60 H7BA 0.9900
C54 H8BA 0.9900
C54 H9BA 0.9900
C39 H0CA 0.9900
C39 H1CA 0.9900
O13 C69 1.60(4)
O13 C66 1.10(3)
C69 H2CA 0.9900
C69 H3CA 0.9900
C69 C68 1.38(4)
C61 H4CA 0.9800
C61 H5CA 0.9800
C61 H6CA 0.9800
C61 C62 1.74(4)
C62 H7CA 0.9900
C62 H8CA 0.9900
C62 C63 1.46(3)
C65 H9CA 0.9800
C65 H0DA 0.9800
C65 H1DA 0.9800
C65 C64 1.58(5)
C68 H2DA 0.9900
C68 H3DA 0.9900
C68 C67 1.60(4)
C63 H4DA 0.9900
C63 H5DA 0.9900
C63 C64 1.35(3)
C64 H6DA 0.9900
C64 H7DA 0.9900
C67 H8DA 0.9900
C67 H9DA 0.9900
C67 C66 1.49(3)
C66 H0EA 0.9900
C66 H1EA 0.9900
